data_4070868
loop_
_publ_author_name
'Trovitch, Ryan J.'
'Lobkovsky, Emil'
'Bill, Eckhard'
'Chirik, Paul J.'

_publ_section_title
;
 Functional Group Tolerance and Substrate Scope in Bis(imino)pyridine Iron
 Catalyzed Alkene Hydrogenation
;
_journal_issue 7
_journal_name_full Organometallics
_journal_page_first 1470
_journal_paper_doi 10.1021/om701091z
_journal_volume 27
_journal_year 2008
_chemical_formula_moiety 'C46 H53 Fe N3 O, C4 H10 O'
_chemical_formula_sum 'C50 H63 Fe N3 O2'
_chemical_formula_weight 793.88
_chemical_name_systematic
; 
 ? 
;
_space_group_IT_number 14
_symmetry_cell_setting monoclinic
_symmetry_space_group_name_Hall '-P 2yab'
_symmetry_space_group_name_H-M 'P 1 21/a 1'
_atom_sites_solution_hydrogens mixed
_atom_sites_solution_primary direct
_atom_sites_solution_secondary difmap
_audit_creation_method SHELXL-97
_cell_angle_alpha 90.00
_cell_angle_beta 114.655(2)
_cell_angle_gamma 90.00
_cell_formula_units_Z 4
_cell_length_a 19.8999(12)
_cell_length_b 11.9582(7)
_cell_length_c 20.2828(12)
_cell_measurement_reflns_used 9606
_cell_measurement_temperature 173(2)
_cell_measurement_theta_max 24.39
_cell_measurement_theta_min 2.04
_cell_volume 4386.6(5)
_computing_cell_refinement 'Bruker SAINT+'
_computing_data_collection 'Bruker APEX2'
_computing_data_reduction 'Bruker SAINT+'
_computing_molecular_graphics 'Bruker SHELXTL'
_computing_publication_material 'Bruker SHELXTL'
_computing_structure_refinement 'SHELXL-97 (Sheldrick, 1997)'
_computing_structure_solution 'SHELXS-97 (Sheldrick, 1990)'
_diffrn_ambient_temperature 173(2)
_diffrn_measured_fraction_theta_full 0.934
_diffrn_measured_fraction_theta_max 0.934
_diffrn_measurement_device_type 'Bruker X8 APEX II diffractometer'
_diffrn_measurement_method 'phi and omega scans'
_diffrn_radiation_monochromator graphite
_diffrn_radiation_source 'fine-focus sealed tube'
_diffrn_radiation_type MoK\a
_diffrn_radiation_wavelength 0.71073
_diffrn_reflns_av_R_equivalents 0.0000
_diffrn_reflns_av_sigmaI/netI 0.1667
_diffrn_reflns_limit_h_max 23
_diffrn_reflns_limit_h_min -26
_diffrn_reflns_limit_k_max 15
_diffrn_reflns_limit_k_min 0
_diffrn_reflns_limit_l_max 27
_diffrn_reflns_limit_l_min 0
_diffrn_reflns_number 12954
_diffrn_reflns_theta_full 28.55
_diffrn_reflns_theta_max 28.55
_diffrn_reflns_theta_min 2.03
_exptl_absorpt_coefficient_mu 0.386
_exptl_absorpt_correction_T_max 0.9269
_exptl_absorpt_correction_T_min 0.8306
_exptl_absorpt_correction_type multi-scan
_exptl_absorpt_process_details SADABS
_exptl_crystal_colour black
_exptl_crystal_density_diffrn 1.202
_exptl_crystal_density_method 'not measured'
_exptl_crystal_description block
_exptl_crystal_F_000 1704
_exptl_crystal_size_max 0.50
_exptl_crystal_size_mid 0.20
_exptl_crystal_size_min 0.20
_refine_diff_density_max 0.932
_refine_diff_density_min -0.417
_refine_diff_density_rms 0.055
_refine_ls_extinction_method none
_refine_ls_goodness_of_fit_ref 0.964
_refine_ls_hydrogen_treatment mixed
_refine_ls_matrix_type full
_refine_ls_number_parameters 632
_refine_ls_number_reflns 13107
_refine_ls_number_restraints 0
_refine_ls_restrained_S_all 0.964
_refine_ls_R_factor_all 0.0956
_refine_ls_R_factor_gt 0.0461
_refine_ls_shift/su_max 0.042
_refine_ls_shift/su_mean 0.003
_refine_ls_structure_factor_coef Fsqd
_refine_ls_weighting_details 'calc w=1/[\s^2^(Fo^2^)+(0.0446P)^2^+0.0000P] where P=(Fo^2^+2Fc^2^)/3'
_refine_ls_weighting_scheme calc
_refine_ls_wR_factor_gt 0.1116
_refine_ls_wR_factor_ref 0.1165
_reflns_number_gt 6416
_reflns_number_total 13107
_reflns_threshold_expression >2sigma(I)
_cod_data_source_file om701091z-file001.cif
_cod_data_source_block rt15
_cod_depositor_comments
;
The following automatic conversions were performed:

'_symmetry_cell_setting' value 'Monoclinic' changed to 'monoclinic'
according to /home/saulius/struct/CIF-dictionaries/cif_core.dic
dictionary named 'cif_core.dic' version 2.4.1 from 2010-06-29.

Automatic conversion script
Id: cif_fix_values 1715 2011-07-08 13:25:40Z adriana 
;
_cod_original_sg_symbol_H-M P2(1)/a
_cod_database_code 4070868

loop_
_symmetry_equiv_pos_as_xyz
'x, y, z'
'-x+1/2, y+1/2, -z'
'-x, -y, -z'
'x-1/2, -y-1/2, z'

loop_
_atom_site_label
_atom_site_type_symbol
_atom_site_fract_x
_atom_site_fract_y
_atom_site_fract_z
_atom_site_U_iso_or_equiv
_atom_site_adp_type
_atom_site_occupancy
_atom_site_symmetry_multiplicity
_atom_site_calc_flag
_atom_site_refinement_flags
Fe1 Fe 0.488899(12) 0.26015(2) 0.259075(12) 0.01877(7) Uani 1 1 d .
O1 O 0.52607(6) 0.22352(10) 0.19527(6) 0.0287(4) Uani 1 1 d .
N1 N 0.47724(6) 0.11465(12) 0.29189(7) 0.0184(4) Uani 1 1 d .
N2 N 0.45149(7) 0.29956(12) 0.32390(7) 0.0205(4) Uani 1 1 d .
N3 N 0.49443(6) 0.42023(12) 0.25405(7) 0.0179(4) Uani 1 1 d .
C1 C 0.44063(9) 0.00645(15) 0.37832(9) 0.0310(6) Uani 1 1 d .
H1A H 0.4478 -0.0590 0.3529 0.046 Uiso 1 1 calc R
H1B H 0.3908 0.0045 0.3769 0.046 Uiso 1 1 calc R
H1C H 0.4773 0.0055 0.4289 0.046 Uiso 1 1 calc R
C2 C 0.44979(8) 0.11098(15) 0.34211(9) 0.0231(5) Uani 1 1 d .
C3 C 0.43303(8) 0.21793(16) 0.36101(9) 0.0236(5) Uani 1 1 d .
C4 C 0.40526(9) 0.24735(18) 0.41142(9) 0.0308(6) Uani 1 1 d .
H4 H 0.3909(8) 0.1861(14) 0.4324(8) 0.037(6) Uiso 1 1 d .
C5 C 0.39782(9) 0.35866(18) 0.42437(10) 0.0370(6) Uani 1 1 d .
H5 H 0.3783(9) 0.3755(15) 0.4611(9) 0.051(6) Uiso 1 1 d .
C6 C 0.41820(10) 0.44062(17) 0.38861(10) 0.0323(6) Uani 1 1 d .
H6 H 0.4117(7) 0.5142(13) 0.3970(8) 0.025(5) Uiso 1 1 d .
C7 C 0.44531(8) 0.41058(16) 0.33812(9) 0.0218(5) Uani 1 1 d .
C8 C 0.47262(8) 0.47888(16) 0.29809(9) 0.0230(5) Uani 1 1 d .
C9 C 0.48069(9) 0.60325(15) 0.30974(10) 0.0356(6) Uani 1 1 d .
H9A H 0.5036 0.6351 0.2796 0.053 Uiso 1 1 calc R
H9B H 0.5119 0.6188 0.3609 0.053 Uiso 1 1 calc R
H9C H 0.4318 0.6369 0.2963 0.053 Uiso 1 1 calc R
C10 C 0.50699(8) 0.01387(15) 0.27571(9) 0.0202(5) Uani 1 1 d .
C11 C 0.46646(9) -0.04320(15) 0.21021(9) 0.0242(5) Uani 1 1 d .
C12 C 0.49870(10) -0.13636(17) 0.19473(10) 0.0332(6) Uani 1 1 d .
H12 H 0.4762(8) -0.1807(13) 0.1510(8) 0.028(5) Uiso 1 1 d .
C13 C 0.56781(10) -0.17273(17) 0.24164(11) 0.0359(6) Uani 1 1 d .
H13 H 0.5868(7) -0.2315(13) 0.2318(8) 0.024(5) Uiso 1 1 d .
C14 C 0.60613(9) -0.11824(16) 0.30547(10) 0.0314(6) Uani 1 1 d .
H14 H 0.6487(7) -0.1460(12) 0.3381(7) 0.021(5) Uiso 1 1 d .
C15 C 0.57729(9) -0.02418(15) 0.32422(9) 0.0229(5) Uani 1 1 d .
C16 C 0.38884(9) -0.00573(16) 0.15948(9) 0.0291(6) Uani 1 1 d .
H16 H 0.3885(7) 0.0778(12) 0.1586(7) 0.010(4) Uiso 1 1 d .
C17 C 0.33261(9) -0.04501(19) 0.18691(10) 0.0498(8) Uani 1 1 d .
H17A H 0.3339 -0.1268 0.1903 0.075 Uiso 1 1 calc R
H17B H 0.2831 -0.0208 0.1532 0.075 Uiso 1 1 calc R
H17C H 0.3445 -0.0129 0.2349 0.075 Uiso 1 1 calc R
C18 C 0.36540(10) -0.04636(18) 0.08141(9) 0.0437(7) Uani 1 1 d .
H18A H 0.3587 -0.1277 0.0795 0.066 Uiso 1 1 calc R
H18B H 0.4037 -0.0271 0.0649 0.066 Uiso 1 1 calc R
H18C H 0.3188 -0.0104 0.0498 0.066 Uiso 1 1 calc R
C19 C 0.62178(9) 0.03255(17) 0.39642(9) 0.0300(6) Uani 1 1 d .
H19 H 0.5921(6) 0.0926(12) 0.4032(7) 0.007(4) Uiso 1 1 d .
C20 C 0.69162(9) 0.08770(18) 0.39827(10) 0.0447(7) Uani 1 1 d .
H20A H 0.7231 0.0309 0.3905 0.067 Uiso 1 1 calc R
H20B H 0.7186 0.1233 0.4456 0.067 Uiso 1 1 calc R
H20C H 0.6781 0.1443 0.3599 0.067 Uiso 1 1 calc R
C21 C 0.64104(10) -0.05210(18) 0.45872(10) 0.0484(7) Uani 1 1 d .
H21A H 0.6766 -0.1067 0.4562 0.073 Uiso 1 1 calc R
H21B H 0.5960 -0.0909 0.4544 0.073 Uiso 1 1 calc R
H21C H 0.6627 -0.0126 0.5053 0.073 Uiso 1 1 calc R
C22 C 0.52736(8) 0.47826(15) 0.21299(9) 0.0205(5) Uani 1 1 d .
C23 C 0.48326(9) 0.51834(16) 0.14342(9) 0.0267(6) Uani 1 1 d .
C24 C 0.51918(11) 0.57193(18) 0.10601(10) 0.0408(7) Uani 1 1 d .
H24 H 0.4858(7) 0.5918(13) 0.0635(7) 0.021(5) Uiso 1 1 d .
C25 C 0.59530(10) 0.58294(18) 0.13596(11) 0.0454(7) Uani 1 1 d .
H25 H 0.6205(8) 0.6148(15) 0.1108(8) 0.045(6) Uiso 1 1 d .
C26 C 0.63718(10) 0.54066(18) 0.20301(11) 0.0399(7) Uani 1 1 d .
H26 H 0.6950(8) 0.5500(14) 0.2282(8) 0.040(5) Uiso 1 1 d .
C27 C 0.60511(9) 0.48830(16) 0.24329(10) 0.0291(6) Uani 1 1 d .
C28 C 0.40001(10) 0.50385(17) 0.11002(10) 0.0373(7) Uani 1 1 d .
H28 H 0.3893(7) 0.4263(14) 0.1291(8) 0.029(5) Uiso 1 1 d .
C29 C 0.35988(10) 0.5986(2) 0.12824(13) 0.0715(9) Uani 1 1 d .
H29A H 0.3781 0.6052 0.1810 0.107 Uiso 1 1 calc R
H29B H 0.3067 0.5830 0.1071 0.107 Uiso 1 1 calc R
H29C H 0.3689 0.6688 0.1084 0.107 Uiso 1 1 calc R
C30 C 0.36866(12) 0.4887(2) 0.02752(10) 0.0654(9) Uani 1 1 d .
H30A H 0.3698 0.5604 0.0047 0.098 Uiso 1 1 calc R
H30B H 0.3175 0.4620 0.0094 0.098 Uiso 1 1 calc R
H30C H 0.3986 0.4338 0.0157 0.098 Uiso 1 1 calc R
C31 C 0.65338(9) 0.44713(19) 0.31880(12) 0.0492(8) Uani 1 1 d .
H31 H 0.6270(8) 0.3976(14) 0.3305(8) 0.033(5) Uiso 1 1 d .
C32 C 0.72327(10) 0.38780(19) 0.32309(13) 0.0729(10) Uani 1 1 d .
H32A H 0.7105 0.3375 0.2814 0.109 Uiso 1 1 calc R
H32B H 0.7449 0.3444 0.3681 0.109 Uiso 1 1 calc R
H32C H 0.7591 0.4435 0.3225 0.109 Uiso 1 1 calc R
C33 C 0.67342(11) 0.5422(2) 0.37400(12) 0.0741(10) Uani 1 1 d .
H33A H 0.7057 0.5956 0.3645 0.111 Uiso 1 1 calc R
H33B H 0.6992 0.5117 0.4231 0.111 Uiso 1 1 calc R
H33C H 0.6282 0.5803 0.3698 0.111 Uiso 1 1 calc R
C34 C 0.53830(9) 0.20541(15) 0.13994(9) 0.0225(5) Uani 1 1 d .
C35 C 0.47664(9) 0.19211(15) 0.06863(9) 0.0240(5) Uani 1 1 d .
C36 C 0.40469(10) 0.21915(17) 0.05862(10) 0.0342(6) Uani 1 1 d .
H36 H 0.4004(7) 0.2511(13) 0.0983(7) 0.023(5) Uiso 1 1 d .
C37 C 0.34580(10) 0.20016(19) -0.00666(12) 0.0482(8) Uani 1 1 d .
H37 H 0.2928(10) 0.2219(17) -0.0150(10) 0.074(7) Uiso 1 1 d .
C38 C 0.35674(11) 0.15252(19) -0.06339(11) 0.0473(7) Uani 1 1 d .
H38 H 0.3127(8) 0.1370(14) -0.1116(9) 0.050(6) Uiso 1 1 d .
C39 C 0.42707(11) 0.12518(19) -0.05451(10) 0.0443(7) Uani 1 1 d .
H39 H 0.4367(7) 0.0931(13) -0.0939(8) 0.027(5) Uiso 1 1 d .
C40 C 0.48663(10) 0.14550(18) 0.01089(10) 0.0348(6) Uani 1 1 d .
H40 H 0.5327(7) 0.1230(13) 0.0161(8) 0.024(5) Uiso 1 1 d .
C41 C 0.61636(9) 0.19563(16) 0.15031(9) 0.0235(5) Uani 1 1 d .
C42 C 0.64332(9) 0.25644(19) 0.10920(10) 0.0403(6) Uani 1 1 d .
H42 H 0.6110(9) 0.3019(15) 0.0723(9) 0.051(6) Uiso 1 1 d .
C43 C 0.71745(10) 0.2528(2) 0.12317(11) 0.0556(8) Uani 1 1 d .
H43 H 0.7342(8) 0.2925(14) 0.0944(8) 0.035(6) Uiso 1 1 d .
C44 C 0.76508(11) 0.1889(2) 0.17911(12) 0.0529(8) Uani 1 1 d .
H44 H 0.8184(9) 0.1928(15) 0.1902(9) 0.051(6) Uiso 1 1 d .
C45 C 0.73978(11) 0.1268(2) 0.22025(11) 0.0483(8) Uani 1 1 d .
H45 H 0.7697(8) 0.0790(15) 0.2619(8) 0.045(6) Uiso 1 1 d .
C46 C 0.66532(10) 0.13074(17) 0.20656(10) 0.0347(6) Uani 1 1 d .
H46 H 0.6499(7) 0.0936(13) 0.2338(8) 0.022(5) Uiso 1 1 d .
O1S O 0.82318(8) 0.80955(13) 0.39005(7) 0.0616(6) Uani 1 1 d .
C1S C 0.77099(12) 0.8075(2) 0.26464(12) 0.0526(8) Uani 1 1 d .
H1SC H 0.7958(11) 0.8919(19) 0.2596(11) 0.092(8) Uiso 1 1 d .
H1SB H 0.7296(12) 0.840(2) 0.2592(13) 0.115(10) Uiso 1 1 d .
H1SA H 0.7687(12) 0.770(2) 0.2246(12) 0.109(10) Uiso 1 1 d .
C2S C 0.81537(13) 0.7490(2) 0.33228(12) 0.0699(9) Uani 1 1 d .
H2SA H 0.7913 0.6771 0.3335 0.084 Uiso 1 1 calc R
H2SB H 0.8648 0.7324 0.3339 0.084 Uiso 1 1 calc R
C3S C 0.87274(14) 0.7596(2) 0.45784(11) 0.0731(9) Uani 1 1 d .
H3SA H 0.8548 0.6843 0.4630 0.088 Uiso 1 1 calc R
H3SB H 0.9228 0.7519 0.4591 0.088 Uiso 1 1 calc R
C4S C 0.87515(15) 0.8320(2) 0.51659(13) 0.0715(11) Uani 1 1 d .
H4SC H 0.9065(10) 0.8023(17) 0.5602(10) 0.064(7) Uiso 1 1 d .
H4SB H 0.8332(13) 0.851(2) 0.5068(13) 0.118(11) Uiso 1 1 d .
H4SA H 0.8897(10) 0.9010(17) 0.5178(10) 0.065(7) Uiso 1 1 d .

loop_
_atom_site_aniso_label
_atom_site_aniso_U_11
_atom_site_aniso_U_22
_atom_site_aniso_U_33
_atom_site_aniso_U_23
_atom_site_aniso_U_13
_atom_site_aniso_U_12
Fe1 0.01546(10) 0.02271(16) 0.01896(11) 0.00146(13) 0.00800(9) 0.00040(12)
O1 0.0454(6) 0.0207(8) 0.0314(6) -0.0002(6) 0.0273(5) -0.0033(6)
N1 0.0157(6) 0.0212(10) 0.0208(7) 0.0016(7) 0.0101(6) 0.0011(6)
N2 0.0176(7) 0.0244(10) 0.0217(7) 0.0025(7) 0.0104(6) -0.0014(6)
N3 0.0122(6) 0.0204(9) 0.0222(7) 0.0028(7) 0.0083(6) 0.0024(6)
C1 0.0352(9) 0.0308(13) 0.0324(10) 0.0040(10) 0.0195(8) -0.0024(9)
C2 0.0184(8) 0.0281(13) 0.0227(9) 0.0055(9) 0.0084(8) -0.0029(8)
C3 0.0198(8) 0.0283(13) 0.0235(9) 0.0024(9) 0.0099(8) 0.0016(8)
C4 0.0316(9) 0.0374(14) 0.0325(9) 0.0081(11) 0.0224(8) -0.0006(10)
C5 0.0410(10) 0.0435(15) 0.0414(11) -0.0022(11) 0.0319(9) 0.0026(10)
C6 0.0377(10) 0.0256(13) 0.0403(11) -0.0030(10) 0.0228(9) 0.0040(10)
C7 0.0232(8) 0.0206(12) 0.0260(9) 0.0003(9) 0.0146(8) 0.0024(8)
C8 0.0184(8) 0.0253(12) 0.0263(9) 0.0002(9) 0.0105(8) 0.0057(8)
C9 0.0400(10) 0.0268(14) 0.0476(12) -0.0008(10) 0.0257(9) 0.0012(10)
C10 0.0271(9) 0.0136(11) 0.0241(9) 0.0056(8) 0.0149(7) -0.0033(8)
C11 0.0300(9) 0.0178(12) 0.0281(10) 0.0012(9) 0.0153(8) -0.0055(8)
C12 0.0399(10) 0.0323(14) 0.0325(10) -0.0079(10) 0.0203(9) -0.0125(10)
C13 0.0412(10) 0.0234(13) 0.0534(12) -0.0016(10) 0.0300(10) 0.0046(10)
C14 0.0294(10) 0.0271(13) 0.0385(11) 0.0091(10) 0.0152(9) 0.0060(9)
C15 0.0244(9) 0.0211(12) 0.0255(9) 0.0051(9) 0.0127(8) -0.0012(8)
C16 0.0271(9) 0.0292(13) 0.0276(10) -0.0007(10) 0.0080(8) -0.0070(9)
C17 0.0297(10) 0.0735(18) 0.0434(12) 0.0032(12) 0.0125(10) -0.0130(11)
C18 0.0444(11) 0.0470(15) 0.0325(11) -0.0023(11) 0.0090(10) -0.0143(11)
C19 0.0245(9) 0.0401(14) 0.0244(10) 0.0048(10) 0.0092(8) 0.0082(9)
C20 0.0409(11) 0.0586(16) 0.0323(11) -0.0028(11) 0.0129(10) -0.0165(11)
C21 0.0448(11) 0.0651(17) 0.0313(11) 0.0157(12) 0.0119(10) 0.0033(12)
C22 0.0251(8) 0.0133(11) 0.0285(9) -0.0004(8) 0.0165(8) 0.0000(8)
C23 0.0367(9) 0.0187(12) 0.0294(10) -0.0010(9) 0.0183(8) -0.0039(9)
C24 0.0570(13) 0.0338(14) 0.0302(11) 0.0064(11) 0.0168(10) -0.0018(11)
C25 0.0640(11) 0.0365(14) 0.0628(12) -0.0101(11) 0.0532(10) -0.0180(11)
C26 0.0355(10) 0.0297(14) 0.0608(13) -0.0035(11) 0.0264(10) -0.0020(10)
C27 0.0257(9) 0.0208(12) 0.0458(11) 0.0003(10) 0.0198(9) -0.0055(9)
C28 0.0328(10) 0.0355(14) 0.0315(11) 0.0085(10) 0.0013(9) -0.0070(10)
C29 0.0302(11) 0.090(2) 0.0793(17) -0.0098(17) 0.0083(12) 0.0159(13)
C30 0.0688(15) 0.0631(18) 0.0354(13) 0.0199(13) -0.0067(12) -0.0142(14)
C31 0.0150(9) 0.0490(16) 0.0744(15) 0.0248(13) 0.0096(11) -0.0020(10)
C32 0.0360(12) 0.0493(18) 0.102(2) -0.0118(15) -0.0018(14) 0.0145(12)
C33 0.0484(13) 0.109(2) 0.0519(15) -0.0076(16) 0.0083(13) 0.0188(15)
C34 0.0333(9) 0.0119(11) 0.0304(10) 0.0045(8) 0.0213(8) -0.0006(8)
C35 0.0288(9) 0.0187(12) 0.0294(10) 0.0040(9) 0.0170(8) -0.0027(8)
C36 0.0351(10) 0.0281(14) 0.0447(11) -0.0008(10) 0.0221(9) -0.0017(9)
C37 0.0272(10) 0.0517(16) 0.0587(14) 0.0134(12) 0.0111(11) 0.0000(10)
C38 0.0429(12) 0.0548(16) 0.0353(12) 0.0108(12) 0.0076(10) -0.0134(12)
C39 0.0551(12) 0.0558(17) 0.0253(10) -0.0010(11) 0.0200(10) -0.0128(12)
C40 0.0320(10) 0.0482(15) 0.0300(11) 0.0043(11) 0.0187(9) -0.0020(10)
C41 0.0254(9) 0.0272(12) 0.0219(9) -0.0007(9) 0.0138(8) 0.0017(8)
C42 0.0306(9) 0.0533(15) 0.0396(11) 0.0176(12) 0.0173(9) 0.0090(11)
C43 0.0345(10) 0.091(2) 0.0522(12) 0.0163(15) 0.0287(9) -0.0014(13)
C44 0.0278(11) 0.0733(19) 0.0527(14) -0.0088(13) 0.0119(11) 0.0083(12)
C45 0.0366(12) 0.0545(17) 0.0422(13) 0.0042(12) 0.0050(11) 0.0134(11)
C46 0.0441(11) 0.0336(14) 0.0294(11) 0.0055(10) 0.0183(9) 0.0024(10)
O1S 0.0859(11) 0.0474(11) 0.0397(9) -0.0018(8) 0.0144(8) -0.0037(9)
C1S 0.0438(12) 0.0678(19) 0.0467(13) 0.0069(13) 0.0194(11) 0.0167(12)
C2S 0.0779(15) 0.0522(18) 0.0813(17) 0.0090(16) 0.0349(14) -0.0067(15)
C3S 0.0937(17) 0.0564(19) 0.0512(14) 0.0079(15) 0.0125(14) -0.0075(16)
C4S 0.0846(19) 0.058(2) 0.0393(15) 0.0039(14) -0.0068(15) 0.0005(16)

loop_
_atom_type_symbol
_atom_type_description
_atom_type_scat_dispersion_real
_atom_type_scat_dispersion_imag
_atom_type_scat_source
C C 0.0033 0.0016 'International Tables Vol C Tables 4.2.6.8 and 6.1.1.4'
H H 0.0000 0.0000 'International Tables Vol C Tables 4.2.6.8 and 6.1.1.4'
N N 0.0061 0.0033 'International Tables Vol C Tables 4.2.6.8 and 6.1.1.4'
O O 0.0106 0.0060 'International Tables Vol C Tables 4.2.6.8 and 6.1.1.4'
Fe Fe 0.3463 0.8444 'International Tables Vol C Tables 4.2.6.8 and 6.1.1.4'

loop_
_geom_angle_atom_site_label_1
_geom_angle_atom_site_label_2
_geom_angle_atom_site_label_3
_geom_angle
O1 Fe1 N2 179.15(6)
O1 Fe1 N1 100.11(6)
N2 Fe1 N1 80.72(6)
O1 Fe1 N3 98.93(6)
N2 Fe1 N3 80.23(6)
N1 Fe1 N3 160.53(6)
C34 O1 Fe1 167.05(11)
C2 N1 C10 118.81(15)
C2 N1 Fe1 116.16(12)
C10 N1 Fe1 124.16(12)
C3 N2 C7 120.24(16)
C3 N2 Fe1 119.66(12)
C7 N2 Fe1 120.02(13)
C8 N3 C22 119.09(15)
C8 N3 Fe1 116.33(12)
C22 N3 Fe1 124.21(11)
N1 C2 C3 113.13(16)
N1 C2 C1 124.76(17)
C3 C2 C1 122.04(17)
N2 C3 C4 120.06(17)
N2 C3 C2 110.30(17)
C4 C3 C2 129.57(19)
C5 C4 C3 119.39(19)
C4 C5 C6 120.6(2)
C5 C6 C7 119.64(19)
N2 C7 C6 120.04(18)
N2 C7 C8 110.40(17)
C6 C7 C8 129.49(18)
N3 C8 C7 112.93(17)
N3 C8 C9 125.33(17)
C7 C8 C9 121.59(17)
C15 C10 C11 120.86(17)
C15 C10 N1 119.62(14)
C11 C10 N1 119.48(13)
C12 C11 C10 117.77(15)
C12 C11 C16 121.23(15)
C10 C11 C16 120.97(16)
C13 C12 C11 121.41(17)
C14 C13 C12 120.48(19)
C13 C14 C15 121.12(16)
C14 C15 C10 118.35(15)
C14 C15 C19 119.04(14)
C10 C15 C19 122.60(17)
C17 C16 C11 110.89(15)
C17 C16 C18 109.14(15)
C11 C16 C18 113.01(17)
C15 C19 C20 112.07(16)
C15 C19 C21 110.09(16)
C20 C19 C21 110.63(14)
C23 C22 C27 121.49(17)
C23 C22 N3 120.32(14)
C27 C22 N3 118.12(14)
C24 C23 C22 117.22(15)
C24 C23 C28 121.43(16)
C22 C23 C28 121.35(17)
C25 C24 C23 121.34(17)
C26 C25 C24 120.3(2)
C25 C26 C27 121.24(17)
C26 C27 C22 118.35(16)
C26 C27 C31 119.52(16)
C22 C27 C31 122.10(18)
C29 C28 C23 113.19(16)
C29 C28 C30 109.77(17)
C23 C28 C30 111.88(18)
C27 C31 C33 111.21(18)
C27 C31 C32 112.8(2)
C33 C31 C32 110.49(16)
O1 C34 C35 120.28(16)
O1 C34 C41 117.81(14)
C35 C34 C41 121.90(17)
C40 C35 C36 118.05(16)
C40 C35 C34 121.53(16)
C36 C35 C34 120.27(18)
C37 C36 C35 120.8(2)
C36 C37 C38 120.31(19)
C37 C38 C39 119.67(18)
C38 C39 C40 120.2(2)
C39 C40 C35 120.95(18)
C42 C41 C46 118.50(17)
C42 C41 C34 121.59(15)
C46 C41 C34 119.70(18)
C41 C42 C43 120.85(18)
C44 C43 C42 119.9(2)
C45 C44 C43 120.5(2)
C44 C45 C46 119.69(19)
C45 C46 C41 120.5(2)
C2S O1S C3S 113.32(18)
O1S C2S C1S 111.7(2)
C4S C3S O1S 108.0(2)

loop_
_geom_bond_atom_site_label_1
_geom_bond_atom_site_label_2
_geom_bond_distance
Fe1 O1 1.7924(13)
Fe1 N2 1.8226(15)
Fe1 N1 1.9113(14)
Fe1 N3 1.9225(14)
O1 C34 1.262(2)
N1 C2 1.342(2)
N1 C10 1.440(2)
N2 C3 1.373(2)
N2 C7 1.375(2)
N3 C8 1.342(2)
N3 C22 1.435(2)
C1 C2 1.499(2)
C2 C3 1.414(3)
C3 C4 1.395(3)
C4 C5 1.377(3)
C5 C6 1.377(3)
C6 C7 1.389(3)
C7 C8 1.411(3)
C8 C9 1.504(3)
C10 C15 1.409(2)
C10 C11 1.410(2)
C11 C12 1.385(3)
C11 C16 1.523(2)
C12 C13 1.376(2)
C13 C14 1.363(3)
C14 C15 1.386(3)
C15 C19 1.519(2)
C16 C17 1.517(3)
C16 C18 1.531(2)
C19 C20 1.524(3)
C19 C21 1.538(3)
C22 C23 1.399(2)
C22 C27 1.412(2)
C23 C24 1.396(3)
C23 C28 1.516(2)
C24 C25 1.383(3)
C25 C26 1.362(3)
C26 C27 1.379(3)
C27 C31 1.511(3)
C28 C29 1.518(3)
C28 C30 1.533(3)
C31 C33 1.527(3)
C31 C32 1.531(3)
C34 C35 1.464(2)
C34 C41 1.483(2)
C35 C40 1.384(3)
C35 C36 1.398(3)
C36 C37 1.372(2)
C37 C38 1.380(3)
C38 C39 1.374(3)
C39 C40 1.383(2)
C41 C42 1.373(3)
C41 C46 1.388(2)
C42 C43 1.382(3)
C43 C44 1.368(3)
C44 C45 1.361(3)
C45 C46 1.390(3)
O1S C2S 1.330(3)
O1S C3S 1.445(2)
C1S C2S 1.463(3)
C3S C4S 1.458(4)
